data_4129519
loop_
_publ_author_name
'Mackay, Emily G.'
'Newton, Christopher G.'
'Toombs-Ruane, Henry'
'Lindeboom, Erik Jan'
'Fallon, Thomas'
'Willis, Anthony C.'
'Paddon-Row, Michael N'
'Sherburn, Michael S.'

_publ_section_title
;
 [5]Radialene.
;
_journal_issue 46
_journal_name_full 'Journal of the American Chemical Society'
_journal_page_first 14653
_journal_page_last 14659
_journal_paper_doi 10.1021/jacs.5b07445
_journal_volume 137
_journal_year 2015
_chemical_compound_source local
_chemical_formula_moiety 'C15 H8 Fe2 O7'
_chemical_formula_sum 'C15 H8 Fe2 O7'
_chemical_formula_weight 411.92
_space_group_IT_number 60
_space_group_name_Hall '-P 2n 2ab'
_space_group_name_H-M_alt 'P b c n'
_symmetry_cell_setting orthorhombic
_symmetry_space_group_name_Hall '-P 2n 2ab'
_symmetry_space_group_name_H-M 'P b c n'
_atom_sites_solution_hydrogens difmap
_atom_sites_solution_primary direct
_audit_creation_date 13-06-19
_audit_creation_method CRYSTALS_ver_14.40
_audit_update_record
;
2013-06-20 - Report on C15 H8 Cl2 Fe2 O7
             by Anthony C. Willis
             for Henry Toombs-Ruane and Mick Sherburn
2013-06-20 - passes checkcif tests with minor warnings
;
_cell_angle_alpha 90
_cell_angle_beta 90
_cell_angle_gamma 90
_cell_formula_units_Z 4
_cell_length_a 19.1564(4)
_cell_length_b 7.3931(1)
_cell_length_c 11.2579(2)
_cell_measurement_reflns_used 32846
_cell_measurement_temperature 200
_cell_measurement_theta_max 30
_cell_measurement_theta_min 2.6
_cell_volume 1594.40(5)
_computing_cell_refinement 'DENZO/SCALEPACK (Otwinowski & Minor, 1997)'
_computing_data_collection 'COLLECT (Nonius, 2001).'
_computing_data_reduction 'DENZO/SCALEPACK (Otwinowski & Minor, 1997)'
_computing_molecular_graphics
; 
ORTEP-II (Johnson 1976) in teXsan (MSC, 1992-1997)
;
_computing_publication_material 'CRYSTALS (Betteridge et al., 2003)'
_computing_structure_refinement 'CRYSTALS (Betteridge et al., 2003)'
_computing_structure_solution 'SIR92 (Altomare et al., 1994)'
_diffrn_ambient_temperature 200
_diffrn_measured_fraction_theta_full 1.000
_diffrn_measured_fraction_theta_max 1.000
_diffrn_measurement_device Area
_diffrn_measurement_device_type 'Nonius KappaCCD'
_diffrn_measurement_method '\f & \w scans'
_diffrn_radiation_monochromator graphite
_diffrn_radiation_type 'Mo K\a'
_diffrn_radiation_wavelength 0.71073
_diffrn_reflns_av_R_equivalents 0.040
_diffrn_reflns_limit_h_max 26
_diffrn_reflns_limit_h_min -26
_diffrn_reflns_limit_k_max 10
_diffrn_reflns_limit_k_min -10
_diffrn_reflns_limit_l_max 15
_diffrn_reflns_limit_l_min -15
_diffrn_reflns_number 25709
_diffrn_reflns_theta_full 30.018
_diffrn_reflns_theta_max 30.018
_diffrn_reflns_theta_min 2.953
_diffrn_standards_number 0
_exptl_absorpt_coefficient_mu 1.853
_exptl_absorpt_correction_T_max 0.686
_exptl_absorpt_correction_T_min 0.588
_exptl_absorpt_correction_type integration
_exptl_absorpt_process_details
;
via Gaussian method (Coppens, 1970) implemented in maXus (2000)
;
_exptl_crystal_colour red
_exptl_crystal_density_diffrn 1.716
_exptl_crystal_density_method 'not measured'
_exptl_crystal_description block
_exptl_crystal_F_000 824
_exptl_crystal_size_max 0.320
_exptl_crystal_size_mid 0.260
_exptl_crystal_size_min 0.240
_refine_diff_density_max 0.39
_refine_diff_density_min -0.42
_refine_ls_extinction_method None
_refine_ls_goodness_of_fit_ref 1.0123
_refine_ls_hydrogen_treatment refxyz
_refine_ls_matrix_type full
_refine_ls_number_parameters 122
_refine_ls_number_reflns 2324
_refine_ls_number_restraints 0
_refine_ls_R_factor_all 0.0337
_refine_ls_R_factor_gt 0.0268
_refine_ls_shift/su_max 0.0059182
_refine_ls_shift/su_mean 0.0007372
_refine_ls_structure_factor_coef Fsqd
_refine_ls_weighting_details
;
 Method= Modified Sheldrick 
 w=1/[\s^2^(F^2^) + ( 0.04P)^2^ + 0.79P] 
 ,where P=(max(Fo^2^,0) + 2Fc^2^)/3 
;
_refine_ls_weighting_scheme calc
_refine_ls_wR_factor_all 0.0718
_refine_ls_wR_factor_gt 0.0679
_refine_ls_wR_factor_ref 0.0718
_reflns_limit_h_max 26
_reflns_limit_h_min 0
_reflns_limit_k_max 10
_reflns_limit_k_min 0
_reflns_limit_l_max 15
_reflns_limit_l_min 0
_reflns_number_gt 1992
_reflns_number_total 2324
_reflns_threshold_expression I>2.0\s(I)
_oxford_diffrn_Wilson_B_factor 2.14
_oxford_diffrn_Wilson_scale 2.05
_oxford_refine_ls_r_factor_ref 0.0337
_oxford_refine_ls_scale 0.7114(16)
_oxford_reflns_number_all 2324
_oxford_reflns_threshold_expression_ref I>-10.0\s(I)
_oxford_structure_analysis_title 'axes transf'd for std setting of sp gp'
_cod_data_source_file ja5b07445_si_003.cif
_cod_data_source_block she1318
_cod_original_sg_symbol_H-M 'P b c n '
_cod_database_code 4129519

loop_
_symmetry_equiv_pos_as_xyz
x,y,z
-x,-y,-z
-x+1/2,y+1/2,z
x+1/2,-y+1/2,-z
x,-y,z+1/2
-x,y,-z+1/2
-x+1/2,-y+1/2,z+1/2
x+1/2,y+1/2,-z+1/2

loop_
_atom_site_label
_atom_site_type_symbol
_atom_site_fract_x
_atom_site_fract_y
_atom_site_fract_z
_atom_site_U_iso_or_equiv
_atom_site_occupancy
_atom_site_adp_type
_atom_site_refinement_flags_posn
_atom_site_refinement_flags_adp
Fe1 Fe 0.373693(10) 0.30354(3) 0.704512(18) 0.0261 1.0000 Uani . .
O1 O 0.5000 0.7116(2) 0.7500 0.0740 1.0000 Uani S T
O2 O 0.31069(9) 0.6196(3) 0.81859(15) 0.0749 1.0000 Uani . .
O3 O 0.25660(7) 0.1823(2) 0.55479(12) 0.0505 1.0000 Uani . .
O4 O 0.35407(8) 0.0813(3) 0.91729(15) 0.0732 1.0000 Uani . .
C1 C 0.5000 0.5483(3) 0.7500 0.0365 1.0000 Uani S T
C2 C 0.46526(7) 0.4270(2) 0.66196(13) 0.0280 1.0000 Uani . .
C3 C 0.47882(7) 0.2448(2) 0.69431(12) 0.0246 1.0000 Uani . .
C4 C 0.41736(9) 0.4657(3) 0.56920(16) 0.0381 1.0000 Uani . .
C5 C 0.44493(8) 0.1047(2) 0.63321(17) 0.0371 1.0000 Uani . .
C6 C 0.33453(9) 0.4963(3) 0.77441(15) 0.0435 1.0000 Uani . .
C7 C 0.30170(8) 0.2285(2) 0.61247(14) 0.0344 1.0000 Uani . .
C8 C 0.36076(9) 0.1680(3) 0.83557(18) 0.0442 1.0000 Uani . .
H41 H 0.4008(12) 0.585(3) 0.5620(18) 0.0459 1.0000 Uiso . .
H42 H 0.4199(11) 0.390(3) 0.496(2) 0.0463 1.0000 Uiso . .
H51 H 0.4453(10) -0.017(3) 0.666(2) 0.0447 1.0000 Uiso . .
H52 H 0.4377(11) 0.115(3) 0.5472(19) 0.0453 1.0000 Uiso . .

loop_
_atom_site_aniso_label
_atom_site_aniso_U_11
_atom_site_aniso_U_22
_atom_site_aniso_U_33
_atom_site_aniso_U_23
_atom_site_aniso_U_13
_atom_site_aniso_U_12
Fe1 0.01847(11) 0.03415(13) 0.02558(12) 0.00408(8) -0.00205(7) 0.00130(7)
O1 0.0741(16) 0.0237(9) 0.124(2) 0.0000 -0.0461(17) 0.0000
O2 0.0658(11) 0.0957(13) 0.0631(9) -0.0343(9) -0.0171(8) 0.0452(10)
O3 0.0316(6) 0.0718(9) 0.0482(7) -0.0001(7) -0.0101(6) -0.0103(6)
O4 0.0467(8) 0.1105(15) 0.0625(9) 0.0516(10) 0.0024(7) -0.0009(9)
C1 0.0338(11) 0.0249(10) 0.0507(13) 0.0000 -0.0099(10) 0.0000
C2 0.0225(6) 0.0308(7) 0.0306(7) 0.0068(6) -0.0013(5) -0.0027(5)
C3 0.0175(5) 0.0278(6) 0.0286(7) -0.0012(5) -0.0002(5) 0.0009(5)
C4 0.0313(7) 0.0462(9) 0.0368(8) 0.0166(7) -0.0052(6) -0.0035(7)
C5 0.0262(7) 0.0359(8) 0.0492(10) -0.0118(7) -0.0085(7) 0.0024(6)
C6 0.0327(8) 0.0620(11) 0.0359(8) -0.0058(8) -0.0085(7) 0.0151(8)
C7 0.0243(7) 0.0451(9) 0.0338(7) 0.0051(7) -0.0006(6) -0.0018(6)
C8 0.0256(7) 0.0651(12) 0.0419(9) 0.0187(9) -0.0019(7) -0.0007(7)

loop_
_atom_type_symbol
_atom_type_scat_dispersion_real
_atom_type_scat_dispersion_imag
_atom_type_scat_Cromer_Mann_a1
_atom_type_scat_Cromer_Mann_b1
_atom_type_scat_Cromer_Mann_a2
_atom_type_scat_Cromer_Mann_b2
_atom_type_scat_Cromer_Mann_a3
_atom_type_scat_Cromer_Mann_b3
_atom_type_scat_Cromer_Mann_a4
_atom_type_scat_Cromer_Mann_b4
_atom_type_scat_Cromer_Mann_c
_atom_type_scat_source
C 0.0033 0.0016 2.3100 20.8439 1.0200 10.2075 1.5886 0.5687 0.8650 51.6512 0.2156 'International Tables Vol C 4.2.6.8 and 6.1.1.4'
H 0.0000 0.0000 0.4930 10.5109 0.3229 26.1257 0.1402 3.1424 0.0408 57.7998 0.0030 'International Tables Vol C 4.2.6.8 and 6.1.1.4'
Fe 0.3463 0.8444 11.7695 4.7611 7.3573 0.3072 3.5222 15.3535 2.3045 76.8805 1.0369 'International Tables Vol C 4.2.6.8 and 6.1.1.4'
O 0.0106 0.0060 3.0485 13.2771 2.2868 5.7011 1.5463 0.3239 0.8670 32.9089 0.2508 'International Tables Vol C 4.2.6.8 and 6.1.1.4'

loop_
_exptl_crystal_face_index_h
_exptl_crystal_face_index_k
_exptl_crystal_face_index_l
_exptl_crystal_face_perp_dist
0 1 0 0.220
0 -1 0 0.120
0 0 1 0.100
0 0 -1 0.140
1 0 0 0.140
-1 0 0 0.120
-4 3 0 0.159

loop_
_geom_angle_atom_site_label_1
_geom_angle_site_symmetry_1
_geom_angle_atom_site_label_2
_geom_angle_atom_site_label_3
_geom_angle
_geom_angle_publ_flag
C2 . Fe1 C3 40.52(6) yes
C2 . Fe1 C4 39.99(6) yes
C3 . Fe1 C4 72.11(6) yes
C2 . Fe1 C5 70.92(6) yes
C3 . Fe1 C5 38.70(6) yes
C4 . Fe1 C5 82.42(8) yes
C2 . Fe1 C6 96.17(8) yes
C3 . Fe1 C6 126.89(7) yes
C4 . Fe1 C6 91.78(9) yes
C5 . Fe1 C6 165.57(7) yes
C2 . Fe1 C7 131.22(7) yes
C3 . Fe1 C7 130.28(7) yes
C4 . Fe1 C7 93.60(7) yes
C5 . Fe1 C7 93.43(7) yes
C6 . Fe1 C7 100.14(8) yes
C2 . Fe1 C8 124.14(7) yes
C3 . Fe1 C8 93.60(7) yes
C4 . Fe1 C8 164.09(7) yes
C5 . Fe1 C8 90.73(9) yes
C6 . Fe1 C8 91.44(9) yes
C7 . Fe1 C8 101.15(8) yes
C2 6_656 C1 C2 106.16(17) yes
O1 . C1 C2 126.92(9) yes
C1 . C2 Fe1 119.83(9) yes
C1 . C2 C3 108.55(13) yes
Fe1 . C2 C3 70.84(8) yes
C1 . C2 C4 130.94(15) yes
Fe1 . C2 C4 72.92(9) yes
C3 . C2 C4 119.91(14) yes
C3 6_656 C3 C2 108.35(8) yes
C3 6_656 C3 Fe1 118.91(12) yes
C2 . C3 Fe1 68.64(8) yes
C3 6_656 C3 C5 131.55(10) yes
C2 . C3 C5 119.35(13) yes
Fe1 . C3 C5 74.39(9) yes
Fe1 . C4 C2 67.09(8) yes
Fe1 . C4 H41 117.4(13) no
C2 . C4 H41 118.1(13) no
Fe1 . C4 H42 107.4(12) no
C2 . C4 H42 117.7(12) no
H41 . C4 H42 117.9(17) no
Fe1 . C5 C3 66.91(8) yes
Fe1 . C5 H51 119.6(13) no
C3 . C5 H51 119.6(13) no
Fe1 . C5 H52 103.0(12) no
C3 . C5 H52 119.5(13) no
H51 . C5 H52 116.4(18) no
O2 . C6 Fe1 178.97(19) yes
Fe1 . C7 O3 179.70(16) yes
Fe1 . C8 O4 178.45(18) yes

loop_
_geom_bond_atom_site_label_1
_geom_bond_atom_site_label_2
_geom_bond_site_symmetry_2
_geom_bond_distance
_geom_bond_publ_flag
Fe1 C2 . 2.0345(14) yes
Fe1 C3 . 2.0635(14) yes
Fe1 C4 . 2.1114(16) yes
Fe1 C5 . 2.1605(16) yes
Fe1 C6 . 1.7926(19) yes
Fe1 C7 . 1.8121(16) yes
Fe1 C8 . 1.8005(19) yes
O1 C1 . 1.207(3) yes
O2 C6 . 1.134(2) yes
O3 C7 . 1.133(2) yes
O4 C8 . 1.129(2) yes
C1 C2 . 1.4932(19) yes
C2 C3 . 1.419(2) yes
C2 C4 . 1.419(2) yes
C3 C3 6_656 1.493(3) yes
C3 C5 . 1.403(2) yes
C4 H41 . 0.94(2) no
C4 H42 . 1.00(2) no
C5 H51 . 0.97(2) no
C5 H52 . 0.98(2) no

loop_
_geom_contact_atom_site_label_1
_geom_contact_atom_site_label_2
_geom_contact_distance
_geom_contact_site_symmetry_2
_geom_contact_publ_flag
O1 C5 3.360(2) 1_565 no
O1 C5 3.360(2) 6_666 no
O2 O3 3.208(2) 5_565 no
O2 C7 3.266(2) 3 no
O2 O3 3.270(2) 3 no
O2 C8 3.309(2) 3 no
O2 O4 3.358(2) 3 no
O2 C7 3.498(2) 5_565 no
O2 C4 3.540(2) 5_565 no
O3 O4 3.111(2) 5_554 no
O3 O4 3.154(2) 7_554 no
O3 C6 3.324(2) 3_545 no
O3 C8 3.517(2) 7_554 no
O3 C7 3.595(2) 3_545 no
O4 C5 3.291(2) 5 no
O4 C7 3.329(2) 5 no
C2 C4 3.530(2) 2_666 no
C4 C4 3.565(4) 2_666 no

loop_
_geom_torsion_atom_site_label_1
_geom_torsion_atom_site_label_2
_geom_torsion_atom_site_label_3
_geom_torsion_atom_site_label_4
_geom_torsion_site_symmetry_2
_geom_torsion_site_symmetry_3
_geom_torsion_site_symmetry_4
_geom_torsion
_geom_torsion_publ_flag
Fe1 C2 C1 O1 . . . -102.48(9) no
Fe1 C2 C1 C2 . . 6_656 77.52(9) no
Fe1 C2 C3 C3 . . 6_656 -114.7(1) no
Fe1 C2 C3 C5 . . . 56.5(1) no
Fe1 C3 C2 C1 . . . 116.03(9) no
Fe1 C3 C2 C4 . . . -56.0(1) no
Fe1 C3 C3 Fe1 . 6_656 6_656 -152.2(1) no
Fe1 C3 C3 C2 . 6_656 6_656 -76.9(1) no
Fe1 C3 C3 C5 . 6_656 6_656 113.3(2) no
Fe1 C4 C2 C1 . . . -115.0(1) no
Fe1 C4 C2 C3 . . . 55.0(1) no
Fe1 C5 C3 C2 . . . -53.8(1) no
Fe1 C5 C3 C3 . . 6_656 115.0(2) no
O1 C1 C2 C3 . . . 179.46(7) no
O1 C1 C2 C4 . . . -9.7(2) no
O1 C1 C2 C3 . 6_656 6_656 179.46(7) no
O1 C1 C2 C4 . 6_656 6_656 -9.7(2) no
C1 C2 Fe1 C3 . . . -100.9(1) no
C1 C2 Fe1 C4 . . . 127.9(2) no
C1 C2 Fe1 C5 . . . -130.9(1) no
C1 C2 Fe1 C6 . . . 42.5(1) no
C1 C2 Fe1 C7 . . . 151.8(1) no
C1 C2 Fe1 C8 . . . -53.5(2) no
C1 C2 C3 C3 . . 6_656 1.4(2) no
C1 C2 C3 C5 . . . 172.6(1) no
C1 C2 Fe1 C3 6_656 6_656 6_656 -100.9(1) no
C1 C2 Fe1 C4 6_656 6_656 6_656 127.9(2) no
C1 C2 Fe1 C5 6_656 6_656 6_656 -130.9(1) no
C1 C2 Fe1 C6 6_656 6_656 6_656 42.5(1) no
C1 C2 Fe1 C7 6_656 6_656 6_656 151.8(1) no
C1 C2 Fe1 C8 6_656 6_656 6_656 -53.5(2) no
C1 C2 C3 C3 6_656 6_656 . 1.4(2) no
C1 C2 C3 C5 6_656 6_656 6_656 172.6(1) no
C2 Fe1 C3 C3 . . 6_656 99.80(8) no
C2 Fe1 C3 C5 . . . -131.0(1) no
C2 Fe1 C5 C3 . . . 31.27(9) no
C2 C1 C2 C3 . 6_656 6_656 -0.54(7) no
C2 C1 C2 C4 . 6_656 6_656 170.3(2) no
C2 C3 Fe1 C4 . . . 30.53(9) no
C2 C3 Fe1 C5 . . . 131.0(1) no
C2 C3 Fe1 C6 . . . -47.8(1) no
C2 C3 Fe1 C7 . . . 109.7(1) no
C2 C3 Fe1 C8 . . . -142.4(1) no
C2 C3 C3 C2 . 6_656 6_656 -1.7(2) no
C2 C3 C3 C5 . 6_656 6_656 -171.5(1) no
C2 C4 Fe1 C3 . . . -30.91(9) no
C2 C4 Fe1 C5 . . . -69.2(1) no
C2 C4 Fe1 C6 . . . 97.5(1) no
C2 C4 Fe1 C7 . . . -162.2(1) no
C2 C4 Fe1 C8 . . . -4.1(4) no
C3 Fe1 C2 C4 . . . 131.2(1) no
C3 C2 Fe1 C4 . . . -131.2(1) no
C3 C2 Fe1 C5 . . . -29.97(9) no
C3 C2 Fe1 C6 . . . 143.39(9) no
C3 C2 Fe1 C7 . . . -107.3(1) no
C3 C2 Fe1 C8 . . . 47.4(1) no
C3 C3 Fe1 C4 6_656 6_656 6_656 130.33(7) no
C3 C3 Fe1 C5 6_656 6_656 6_656 -129.2(1) no
C3 C3 Fe1 C6 6_656 6_656 6_656 52.0(1) no
C3 C3 Fe1 C7 6_656 6_656 6_656 -150.46(7) no
C3 C3 Fe1 C8 6_656 6_656 6_656 -42.56(8) no
C3 C3 C2 C4 6_656 6_656 6_656 -170.7(1) no
C3 C5 Fe1 C4 . . . 70.7(1) no
C3 C5 Fe1 C6 . . . 3.8(3) no
C3 C5 Fe1 C7 . . . 163.9(1) no
C3 C5 Fe1 C8 . . . -94.9(1) no
C4 Fe1 C3 C5 . . . -100.4(1) no
C4 C2 Fe1 C5 . . . 101.2(1) no
C4 C2 Fe1 C6 . . . -85.4(1) no
C4 C2 Fe1 C7 . . . 23.9(1) no
C4 C2 Fe1 C8 . . . 178.6(1) no
C4 C2 C3 C5 . . . 0.5(2) no
C5 C3 Fe1 C6 . . . -178.8(1) no
C5 C3 Fe1 C7 . . . -21.2(1) no
C5 C3 Fe1 C8 . . . 86.7(1) no
C5 C3 C3 C5 . 6_656 6_656 18.8(4) no
